data_7236113
loop_
_publ_author_name
'Tang, Yongxing'
'He, Chunlin'
'Mitchell, Lauren A.'
'Parrish, Damon A.'
'Shreeve, Jean'ne M.'

_publ_section_title
;
 Energetic compounds consisting of 1,2,5- and 1,3,4-oxadiazole rings
;
_journal_issue 46
_journal_name_full 'Journal of Materials Chemistry A'
_journal_page_first 23143
_journal_paper_doi 10.1039/C5TA06898C
_journal_volume 3
_journal_year 2015
_chemical_formula_moiety 'C4 H4 N6 O2'
_chemical_formula_sum 'C4 H4 N6 O2'
_chemical_formula_weight 168.13
_space_group_crystal_system monoclinic
_space_group_IT_number 14
_space_group_name_Hall '-P 2ybc'
_space_group_name_H-M_alt 'P 1 21/c 1'
_atom_sites_solution_hydrogens difmap
_audit_creation_method SHELXL-2014/7
_audit_update_record
;
2015-08-21 deposited with the CCDC.
2015-10-13 downloaded from the CCDC.
;
_cell_angle_alpha 90
_cell_angle_beta 102.3650(10)
_cell_angle_gamma 90
_cell_formula_units_Z 4
_cell_length_a 7.0958(2)
_cell_length_b 8.6167(2)
_cell_length_c 11.0839(3)
_cell_measurement_reflns_used 3469
_cell_measurement_temperature 296(2)
_cell_measurement_theta_max 26.44
_cell_measurement_theta_min 3.02
_cell_volume 661.98(3)
_computing_cell_refinement 'Bruker APEX2 v2014.11-0 (Bruker, 2009)'
_computing_data_collection 'Bruker APEX2 v2014.11-0 (Bruker, 2009)'
_computing_data_reduction
;
Bruker SAINT v7.68A (Bruker, 2009), Bruker XPREP v2014/2 (Bruker, 2008)
;
_computing_molecular_graphics 'Bruker SHELXTL v2014/7 (Bruker, 2008)'
_computing_publication_material 'Bruker SHELXTL v2014/7 (Bruker, 2008)'
_computing_structure_refinement 'SHELXL-2014/7 (Sheldrick, 2014) within WINGX (Farrugia, 2012)'
_computing_structure_solution 'Bruker SHELXTL v2014/7 (Bruker, 2008)'
_diffrn_ambient_temperature 296(2)
_diffrn_measured_fraction_theta_full 0.998
_diffrn_measured_fraction_theta_max 0.999
_diffrn_measurement_device_type 'Bruker SMART APEX II CCD'
_diffrn_measurement_method '\w scans'
_diffrn_radiation_monochromator graphite
_diffrn_radiation_source 'fine focus sealed tube'
_diffrn_radiation_type MoK\a
_diffrn_radiation_wavelength 0.71073
_diffrn_reflns_av_R_equivalents 0.0144
_diffrn_reflns_av_unetI/netI 0.0115
_diffrn_reflns_Laue_measured_fraction_full 0.998
_diffrn_reflns_Laue_measured_fraction_max 0.999
_diffrn_reflns_limit_h_max 8
_diffrn_reflns_limit_h_min -8
_diffrn_reflns_limit_k_max 10
_diffrn_reflns_limit_k_min -10
_diffrn_reflns_limit_l_max 13
_diffrn_reflns_limit_l_min -13
_diffrn_reflns_number 6119
_diffrn_reflns_point_group_measured_fraction_full 0.998
_diffrn_reflns_point_group_measured_fraction_max 0.999
_diffrn_reflns_theta_full 25.242
_diffrn_reflns_theta_max 26.440
_diffrn_reflns_theta_min 3.764
_exptl_absorpt_coefficient_mu 0.140
_exptl_absorpt_correction_T_max 0.7454
_exptl_absorpt_correction_T_min 0.7103
_exptl_absorpt_correction_type multi-scan
_exptl_absorpt_process_details 'SADABS v2008/1 (Bruker, 2008)'
_exptl_crystal_colour colourless
_exptl_crystal_density_diffrn 1.687
_exptl_crystal_description rod
_exptl_crystal_F_000 344
_exptl_crystal_size_max 0.222
_exptl_crystal_size_mid 0.200
_exptl_crystal_size_min 0.120
_refine_diff_density_max 0.194
_refine_diff_density_min -0.225
_refine_diff_density_rms 0.042
_refine_ls_extinction_method none
_refine_ls_goodness_of_fit_ref 1.065
_refine_ls_hydrogen_treatment refxyz
_refine_ls_matrix_type full
_refine_ls_number_parameters 121
_refine_ls_number_reflns 1355
_refine_ls_number_restraints 0
_refine_ls_restrained_S_all 1.065
_refine_ls_R_factor_all 0.0335
_refine_ls_R_factor_gt 0.0305
_refine_ls_shift/su_max 0.000
_refine_ls_shift/su_mean 0.000
_refine_ls_structure_factor_coef Fsqd
_refine_ls_weighting_details 'w=1/[\s^2^(Fo^2^)+(0.0536P)^2^+0.1139P] where P=(Fo^2^+2Fc^2^)/3'
_refine_ls_weighting_scheme calc
_refine_ls_wR_factor_gt 0.0858
_refine_ls_wR_factor_ref 0.0887
_reflns_Friedel_coverage 0.000
_reflns_number_gt 1243
_reflns_number_total 1355
_reflns_threshold_expression 'I > 2\s(I)'
_cod_data_source_file c5ta06898c2.cif
_cod_data_source_block shrv317
_cod_original_sg_symbol_H-M 'P 21/c'
_cod_database_code 7236113
_shelx_shelxl_version_number 2014/7
_shelx_space_group_comment
;
The symmetry employed for this shelxl refinement is uniquely defined
by the following loop, which should always be used as a source of
symmetry information in preference to the above space-group names.
They are only intended as comments.
;

loop_
_space_group_symop_operation_xyz
'x, y, z'
'-x, y+1/2, -z+1/2'
'-x, -y, -z'
'x, -y-1/2, z-1/2'

loop_
_atom_site_label
_atom_site_type_symbol
_atom_site_fract_x
_atom_site_fract_y
_atom_site_fract_z
_atom_site_U_iso_or_equiv
_atom_site_adp_type
_atom_site_occupancy
_atom_site_site_symmetry_order
_atom_site_calc_flag
_atom_site_refinement_flags_adp
N1 N 0.48645(17) 0.10905(14) -0.16221(10) 0.0455(3) Uani 1 1 d .
H1A H 0.447(2) 0.021(2) -0.1390(16) 0.055 Uiso 1 1 d U
H1B H 0.437(2) 0.1471(19) -0.2330(16) 0.055 Uiso 1 1 d U
C2 C 0.58185(15) 0.20102(13) -0.07454(11) 0.0316(3) Uani 1 1 d .
N3 N 0.65091(14) 0.16896(12) 0.04204(9) 0.0359(3) Uani 1 1 d .
N4 N 0.73920(14) 0.30550(11) 0.09422(9) 0.0348(3) Uani 1 1 d .
C5 C 0.71735(14) 0.40650(12) 0.00712(9) 0.0288(3) Uani 1 1 d .
O6 O 0.61768(11) 0.35057(9) -0.10379(7) 0.0314(2) Uani 1 1 d .
C7 C 0.78763(14) 0.56419(12) 0.01785(10) 0.0289(3) Uani 1 1 d .
N8 N 0.75199(15) 0.66516(12) -0.07165(9) 0.0382(3) Uani 1 1 d .
O9 O 0.84686(13) 0.79796(10) -0.02535(8) 0.0437(3) Uani 1 1 d .
N10 N 0.94506(15) 0.77690(12) 0.09719(10) 0.0399(3) Uani 1 1 d .
C11 C 0.90822(16) 0.63360(13) 0.12493(10) 0.0319(3) Uani 1 1 d .
N12 N 0.9788(2) 0.56607(15) 0.23374(10) 0.0529(3) Uani 1 1 d .
H12A H 0.933(2) 0.478(2) 0.2481(16) 0.063 Uiso 1 1 d U
H12B H 1.042(3) 0.619(2) 0.2898(17) 0.063 Uiso 1 1 d U

loop_
_atom_site_aniso_label
_atom_site_aniso_U_11
_atom_site_aniso_U_22
_atom_site_aniso_U_33
_atom_site_aniso_U_23
_atom_site_aniso_U_13
_atom_site_aniso_U_12
N1 0.0609(7) 0.0381(6) 0.0306(6) -0.0002(4) -0.0059(5) -0.0161(5)
C2 0.0326(5) 0.0294(6) 0.0309(6) -0.0002(4) 0.0023(4) -0.0019(4)
N3 0.0416(5) 0.0306(5) 0.0311(5) 0.0001(4) -0.0020(4) -0.0050(4)
N4 0.0393(5) 0.0323(5) 0.0289(5) -0.0011(4) -0.0018(4) -0.0037(4)
C5 0.0276(5) 0.0306(6) 0.0258(5) -0.0036(4) 0.0007(4) 0.0002(4)
O6 0.0346(4) 0.0297(4) 0.0263(4) -0.0005(3) -0.0019(3) -0.0031(3)
C7 0.0284(5) 0.0290(6) 0.0284(5) -0.0032(4) 0.0039(4) 0.0018(4)
N8 0.0431(5) 0.0318(5) 0.0359(5) -0.0003(4) 0.0002(4) -0.0010(4)
O9 0.0549(5) 0.0305(5) 0.0420(5) 0.0023(3) 0.0022(4) -0.0039(4)
N10 0.0473(6) 0.0327(6) 0.0371(6) -0.0044(4) 0.0034(4) -0.0041(4)
C11 0.0355(5) 0.0292(6) 0.0306(6) -0.0057(4) 0.0060(4) 0.0001(4)
N12 0.0783(9) 0.0423(6) 0.0293(6) -0.0024(5) -0.0081(5) -0.0142(6)

loop_
_atom_type_symbol
_atom_type_description
_atom_type_scat_dispersion_real
_atom_type_scat_dispersion_imag
_atom_type_scat_source
C C 0.0033 0.0016 'International Tables Vol C Tables 4.2.6.8 and 6.1.1.4'
H H 0.0000 0.0000 'International Tables Vol C Tables 4.2.6.8 and 6.1.1.4'
N N 0.0061 0.0033 'International Tables Vol C Tables 4.2.6.8 and 6.1.1.4'
O O 0.0106 0.0060 'International Tables Vol C Tables 4.2.6.8 and 6.1.1.4'

loop_
_geom_angle_atom_site_label_1
_geom_angle_atom_site_label_2
_geom_angle_atom_site_label_3
_geom_angle
C2 N1 H1A 117.0(11)
C2 N1 H1B 119.4(11)
H1A N1 H1B 120.8(15)
N3 C2 N1 128.55(11)
N3 C2 O6 112.57(10)
N1 C2 O6 118.88(10)
C2 N3 N4 105.69(9)
C5 N4 N3 106.73(9)
N4 C5 O6 113.13(9)
N4 C5 C7 126.30(10)
O6 C5 C7 120.58(9)
C2 O6 C5 101.87(8)
N8 C7 C11 109.58(10)
N8 C7 C5 123.95(10)
C11 C7 C5 126.45(10)
C7 N8 O9 105.83(9)
N8 O9 N10 110.96(8)
C11 N10 O9 105.47(9)
N10 C11 N12 124.49(11)
N10 C11 C7 108.15(10)
N12 C11 C7 127.32(11)
C11 N12 H12A 118.2(12)
C11 N12 H12B 118.4(13)
H12A N12 H12B 121.6(18)

loop_
_geom_bond_atom_site_label_1
_geom_bond_atom_site_label_2
_geom_bond_distance
N1 C2 1.3224(15)
N1 H1A 0.866(18)
N1 H1B 0.854(18)
C2 N3 1.3096(15)
C2 O6 1.3659(13)
N3 N4 1.3986(13)
N4 C5 1.2842(14)
C5 O6 1.3680(12)
C5 C7 1.4435(15)
C7 N8 1.3029(15)
C7 C11 1.4365(14)
N8 O9 1.3704(13)
O9 N10 1.3993(14)
N10 C11 1.3122(15)
C11 N12 1.3362(16)
N12 H12A 0.855(19)
N12 H12B 0.826(19)

loop_
_geom_hbond_atom_site_label_D
_geom_hbond_atom_site_label_H
_geom_hbond_atom_site_label_A
_geom_hbond_distance_DH
_geom_hbond_distance_HA
_geom_hbond_distance_DA
_geom_hbond_angle_DHA
_geom_hbond_site_symmetry_A
N1 H1A N3 0.866(18) 2.154(18) 3.0032(15) 166.8(15) 3_655
N1 H1B N8 0.854(18) 2.295(18) 3.1081(15) 159.4(15) 2_644
N12 H12A N4 0.855(19) 2.450(18) 3.0327(16) 126.0(15) .
N12 H12A N10 0.855(19) 2.459(18) 3.0949(16) 131.8(15) 2_745
N12 H12B N3 0.826(19) 2.579(19) 3.3270(15) 151.3(16) 2_755
N12 H12B N4 0.826(19) 2.402(19) 3.2035(15) 164.0(16) 2_755

loop_
_geom_torsion_atom_site_label_1
_geom_torsion_atom_site_label_2
_geom_torsion_atom_site_label_3
_geom_torsion_atom_site_label_4
_geom_torsion
N1 C2 N3 N4 179.75(12)
O6 C2 N3 N4 -0.20(12)
C2 N3 N4 C5 -0.13(12)
N3 N4 C5 O6 0.42(12)
N3 N4 C5 C7 -179.13(10)
N3 C2 O6 C5 0.42(12)
N1 C2 O6 C5 -179.53(11)
N4 C5 O6 C2 -0.52(12)
C7 C5 O6 C2 179.07(9)
N4 C5 C7 N8 -175.80(10)
O6 C5 C7 N8 4.68(16)
N4 C5 C7 C11 5.48(18)
O6 C5 C7 C11 -174.04(9)
C11 C7 N8 O9 0.17(12)
C5 C7 N8 O9 -178.74(10)
C7 N8 O9 N10 0.28(12)
N8 O9 N10 C11 -0.64(12)
O9 N10 C11 N12 178.61(12)
O9 N10 C11 C7 0.71(12)
N8 C7 C11 N10 -0.59(13)
C5 C7 C11 N10 178.29(10)
N8 C7 C11 N12 -178.41(12)
C5 C7 C11 N12 0.47(19)
